data_4028391
loop_
_publ_author_name
'Chris W. D. Gallop'
'Mariusz Bobin'
'Petra Hourani'
'Jessica Dwyer'
'S. Mark Roe'
'Eddy M. E. Viseux'

_publ_section_title
;
 Investigation of the Reductive Cleavage of BINAP and Application to the
 Rapid Synthesis of Phospholes
;
_journal_name_full 'Journal of Organic Chemistry'
_journal_page_first 6522
_journal_page_last 6528
_journal_paper_doi 10.1021/jo4006393
_journal_volume 78
_journal_year 2013
_chemical_compound_source 'synthesis as described'
_chemical_formula_moiety 'C24 H18 O1 P1'
_chemical_formula_sum 'C24 H19 O P'
_chemical_formula_weight 354.36
_chemical_name_systematic
;
 ?
;
_space_group_IT_number 14
_symmetry_cell_setting monoclinic
_symmetry_Int_Tables_number 14
_symmetry_space_group_name_Hall '-P 2yab'
_symmetry_space_group_name_H-M 'P 1 21/a 1'
_atom_sites_solution_hydrogens geom
_atom_sites_solution_primary direct
_atom_sites_solution_secondary difmap
_audit_conform_dict_location ftp://ftp.iucr.org/pub/cif_core.dic
_audit_conform_dict_name cif_core.dic
_audit_conform_dict_version 2.4
_audit_creation_date 2012-12-07T16:27:08-00:00
_audit_creation_method 'WinGX routine CIF_UPDATE'
_cell_angle_alpha 90
_cell_angle_beta 100.9650(10)
_cell_angle_gamma 90
_cell_formula_units_Z 4
_cell_length_a 12.9383(3)
_cell_length_b 9.6592(3)
_cell_length_c 14.2936(4)
_cell_measurement_reflns_used 4170
_cell_measurement_temperature 173(2)
_cell_measurement_theta_max 0
_cell_measurement_theta_min 0
_cell_measurement_wavelength 0.71073
_cell_volume 1753.71(8)
_computing_cell_refinement 'HKL Scalepack (Otwinowski & Minor 1997)'
_computing_data_collection 'Collect (Bruker AXS BV, 1997-2004)'
_computing_data_reduction 'HKL Denzo and Scalepack (Otwinowski & Minor 1997)'
_computing_molecular_graphics 'Ortep-3 for Windows (Farrugia, 1997)'
_computing_publication_material 'WinGX publication routines (Farrugia, 1999)'
_computing_structure_refinement 'SHELXL-97 (Sheldrick, 1997)'
_computing_structure_solution 'SHELXS-97 (Sheldrick, 1990)'
_diffrn_ambient_temperature 173(2)
_diffrn_detector 'CCD plate'
_diffrn_detector_area_resol_mean 9
_diffrn_measured_fraction_theta_full 0.995
_diffrn_measured_fraction_theta_max 0.995
_diffrn_measurement_device '95mm CCD camera on \k-goniostat'
_diffrn_measurement_device_type KappaCCD
_diffrn_measurement_method 'CCD rotation images, thick slices'
_diffrn_orient_matrix_type 'by Bruker AXS Collect from scalepack cell'
_diffrn_orient_matrix_UB_11 -0.343821E-1
_diffrn_orient_matrix_UB_12 -0.346467E-1
_diffrn_orient_matrix_UB_13 -0.643393E-1
_diffrn_orient_matrix_UB_21 -0.697619E-1
_diffrn_orient_matrix_UB_22 0
_diffrn_orient_matrix_UB_23 0.204128E-1
_diffrn_orient_matrix_UB_31 -0.122104E-1
_diffrn_orient_matrix_UB_32 0.975587E-1
_diffrn_orient_matrix_UB_33 -0.228493E-1
_diffrn_radiation_monochromator graphite
_diffrn_radiation_probe x-ray
_diffrn_radiation_type MoK\a
_diffrn_radiation_wavelength 0.71073
_diffrn_reflns_av_R_equivalents 0.0621
_diffrn_reflns_av_unetI/netI 0.0338
_diffrn_reflns_limit_h_max 16
_diffrn_reflns_limit_h_min -16
_diffrn_reflns_limit_k_max 12
_diffrn_reflns_limit_k_min -12
_diffrn_reflns_limit_l_max 18
_diffrn_reflns_limit_l_min -18
_diffrn_reflns_number 24012
_diffrn_reflns_theta_full 27.1
_diffrn_reflns_theta_max 27.1
_diffrn_reflns_theta_min 3.59
_diffrn_source 'Enraf Nonius FR590'
_exptl_absorpt_coefficient_mu 0.167
_exptl_absorpt_correction_T_max 1.0308
_exptl_absorpt_correction_T_min 0.9537
_exptl_absorpt_correction_type multi-scan
_exptl_absorpt_process_details
;
        [c.f. r.h. blessing, acta cryst. (1995), a51, 33-38]
;
_exptl_crystal_colour colourless
_exptl_crystal_density_diffrn 1.342
_exptl_crystal_description prism
_exptl_crystal_F_000 744
_exptl_crystal_size_max 0.1
_exptl_crystal_size_mid 0.08
_exptl_crystal_size_min 0.08
_refine_diff_density_max 0.521
_refine_diff_density_min -0.378
_refine_diff_density_rms 0.057
_refine_ls_extinction_method none
_refine_ls_goodness_of_fit_ref 1.101
_refine_ls_hydrogen_treatment constr
_refine_ls_matrix_type full
_refine_ls_number_parameters 235
_refine_ls_number_reflns 3865
_refine_ls_number_restraints 0
_refine_ls_restrained_S_all 1.101
_refine_ls_R_factor_all 0.0688
_refine_ls_R_factor_gt 0.0563
_refine_ls_shift/su_max 0
_refine_ls_shift/su_mean 0
_refine_ls_structure_factor_coef Fsqd
_refine_ls_weighting_details 'calc w=1/[\s^2^(Fo^2^)+(0.0441P)^2^+2.3688P] where P=(Fo^2^+2Fc^2^)/3'
_refine_ls_weighting_scheme calc
_refine_ls_wR_factor_gt 0.1309
_refine_ls_wR_factor_ref 0.1367
_reflns_number_gt 3276
_reflns_number_total 3865
_reflns_threshold_expression >2sigma(I)
_cod_data_source_file jo4006393_si_006.cif
_cod_data_source_block V04CG80E
_cod_original_sg_symbol_H-M 'P 21/a'
_cod_database_code 4028391

loop_
_symmetry_equiv_pos_as_xyz
'x, y, z'
'-x+1/2, y+1/2, -z'
'-x, -y, -z'
'x-1/2, -y-1/2, z'

loop_
_atom_site_label
_atom_site_type_symbol
_atom_site_fract_x
_atom_site_fract_y
_atom_site_fract_z
_atom_site_U_iso_or_equiv
_atom_site_adp_type
_atom_site_occupancy
_atom_site_symmetry_multiplicity
_atom_site_calc_flag
_atom_site_refinement_flags
C1 C 0.43330(17) 0.1091(2) 0.21855(15) 0.0220(5) Uani 1 1 d .
C2 C 0.49541(18) 0.1919(2) 0.17040(17) 0.0254(5) Uani 1 1 d .
H2 H 0.5525 0.2437 0.2051 0.031 Uiso 1 1 calc R
C3 C 0.47274(18) 0.1973(2) 0.07269(16) 0.0247(5) Uani 1 1 d .
H3 H 0.5101 0.2597 0.04 0.03 Uiso 1 1 calc R
C4 C 0.39414(17) 0.1106(2) 0.02009(15) 0.0220(5) Uani 1 1 d .
C5 C 0.37865(18) 0.1045(2) -0.08080(16) 0.0253(5) Uani 1 1 d .
H5 H 0.4162 0.1665 -0.1137 0.03 Uiso 1 1 calc R
C6 C 0.31101(19) 0.0115(3) -0.13131(16) 0.0272(5) Uani 1 1 d .
H6 H 0.3002 0.0106 -0.1989 0.033 Uiso 1 1 calc R
C7 C 0.25719(18) -0.0834(3) -0.08309(16) 0.0268(5) Uani 1 1 d .
H7 H 0.2134 -0.1518 -0.1183 0.032 Uiso 1 1 calc R
C8 C 0.26719(17) -0.0783(2) 0.01397(16) 0.0235(5) Uani 1 1 d .
H8 H 0.2301 -0.1429 0.0453 0.028 Uiso 1 1 calc R
C9 C 0.33277(17) 0.0231(2) 0.06845(15) 0.0208(4) Uani 1 1 d .
C10 C 0.34795(17) 0.0337(2) 0.17021(15) 0.0205(4) Uani 1 1 d .
C11 C 0.28923(17) -0.0390(2) 0.23616(15) 0.0209(4) Uani 1 1 d .
C12 C 0.18081(17) -0.0791(2) 0.21961(15) 0.0207(4) Uani 1 1 d .
C13 C 0.10431(18) -0.0299(2) 0.14212(16) 0.0232(5) Uani 1 1 d .
H13 H 0.1257 0.0273 0.0952 0.028 Uiso 1 1 calc R
C14 C -0.00001(18) -0.0638(3) 0.13392(17) 0.0275(5) Uani 1 1 d .
H14 H -0.0503 -0.0273 0.0827 0.033 Uiso 1 1 calc R
C15 C -0.03326(19) -0.1525(3) 0.20096(18) 0.0302(5) Uani 1 1 d .
H15 H -0.1051 -0.1792 0.193 0.036 Uiso 1 1 calc R
C16 C 0.03821(19) -0.2000(3) 0.27741(17) 0.0294(5) Uani 1 1 d .
H16 H 0.0155 -0.2601 0.3221 0.035 Uiso 1 1 calc R
C17 C 0.14568(18) -0.1608(2) 0.29082(16) 0.0251(5) Uani 1 1 d .
C18 C 0.2157(2) -0.1923(3) 0.37699(17) 0.0320(6) Uani 1 1 d .
H18 H 0.1951 -0.2567 0.4202 0.038 Uiso 1 1 calc R
C19 C 0.3125(2) -0.1312(3) 0.39862(16) 0.0306(5) Uani 1 1 d .
H19 H 0.3548 -0.1413 0.4603 0.037 Uiso 1 1 calc R
C20 C 0.34854(18) -0.0528(2) 0.32786(16) 0.0244(5) Uani 1 1 d .
C21 C 0.4123(2) 0.2069(3) 0.40871(17) 0.0313(5) Uani 1 1 d .
H21 H 0.4115 0.1772 0.4756 0.038 Uiso 1 1 calc R
C22 C 0.3069(2) 0.2803(3) 0.36590(19) 0.0359(6) Uani 1 1 d .
H22A H 0.284 0.2663 0.2964 0.043 Uiso 1 1 calc R
H22B H 0.2489 0.2599 0.4002 0.043 Uiso 1 1 calc R
C23 C 0.3609(3) 0.4200(3) 0.3926(3) 0.0594(9) Uani 1 1 d .
H23A H 0.3506 0.4875 0.3395 0.071 Uiso 1 1 calc R
H23B H 0.3432 0.4618 0.4508 0.071 Uiso 1 1 calc R
C24 C 0.4684(3) 0.3495(3) 0.4093(2) 0.0492(8) Uani 1 1 d .
H24A H 0.5137 0.373 0.4712 0.059 Uiso 1 1 calc R
H24B H 0.507 0.3617 0.3563 0.059 Uiso 1 1 calc R
O1 O 0.56590(13) 0.01969(19) 0.38591(12) 0.0326(4) Uani 1 1 d .
P1 P 0.45762(5) 0.06673(6) 0.34404(4) 0.02389(17) Uani 1 1 d .

loop_
_atom_site_aniso_label
_atom_site_aniso_U_11
_atom_site_aniso_U_22
_atom_site_aniso_U_33
_atom_site_aniso_U_23
_atom_site_aniso_U_13
_atom_site_aniso_U_12
C1 0.0218(11) 0.0218(11) 0.0211(10) -0.0014(8) 0.0007(8) 0.0017(9)
C2 0.0229(11) 0.0221(11) 0.0297(12) -0.0023(9) 0.0009(9) -0.0023(9)
C3 0.0251(12) 0.0200(11) 0.0297(12) 0.0031(9) 0.0070(9) -0.0018(9)
C4 0.0217(11) 0.0198(10) 0.0242(11) 0.0013(8) 0.0038(9) 0.0037(9)
C5 0.0270(12) 0.0253(11) 0.0249(11) 0.0057(9) 0.0082(9) 0.0039(9)
C6 0.0288(12) 0.0333(13) 0.0192(10) 0.0007(9) 0.0036(9) 0.0050(10)
C7 0.0236(11) 0.0298(12) 0.0257(11) -0.0052(9) 0.0016(9) 0.0002(9)
C8 0.0217(11) 0.0245(11) 0.0242(11) -0.0013(9) 0.0042(9) -0.0014(9)
C9 0.0186(10) 0.0211(10) 0.0219(10) 0.0014(8) 0.0018(8) 0.0029(8)
C10 0.0193(11) 0.0184(10) 0.0228(10) -0.0011(8) 0.0018(8) 0.0022(8)
C11 0.0236(11) 0.0195(10) 0.0192(10) -0.0014(8) 0.0031(8) 0.0000(9)
C12 0.0214(11) 0.0215(10) 0.0198(10) -0.0027(8) 0.0050(8) 0.0020(9)
C13 0.0241(11) 0.0231(11) 0.0223(11) -0.0015(9) 0.0038(9) 0.0025(9)
C14 0.0232(12) 0.0294(12) 0.0285(12) -0.0026(10) 0.0012(9) 0.0043(10)
C15 0.0206(11) 0.0332(13) 0.0377(13) -0.0051(10) 0.0080(10) -0.0013(10)
C16 0.0299(13) 0.0316(13) 0.0290(12) -0.0017(10) 0.0112(10) -0.0043(10)
C17 0.0266(12) 0.0260(11) 0.0231(11) -0.0014(9) 0.0060(9) -0.0002(9)
C18 0.0349(14) 0.0380(14) 0.0237(11) 0.0076(10) 0.0070(10) -0.0043(11)
C19 0.0327(13) 0.0373(14) 0.0195(11) 0.0033(10) -0.0009(9) -0.0019(11)
C20 0.0236(11) 0.0259(12) 0.0223(11) -0.0011(9) 0.0005(9) -0.0011(9)
C21 0.0358(14) 0.0344(13) 0.0215(11) -0.0079(10) -0.0006(10) 0.0035(11)
C22 0.0379(14) 0.0393(15) 0.0299(13) -0.0032(11) 0.0053(11) 0.0070(12)
C23 0.068(2) 0.0382(17) 0.068(2) 0.0055(16) 0.0035(18) 0.0046(16)
C24 0.0508(18) 0.0413(17) 0.0541(18) -0.0213(14) 0.0064(14) -0.0067(14)
O1 0.0250(9) 0.0377(10) 0.0312(9) -0.0011(7) -0.0049(7) 0.0020(7)
P1 0.0236(3) 0.0259(3) 0.0199(3) -0.0015(2) -0.0017(2) -0.0007(2)

loop_
_atom_type_symbol
_atom_type_description
_atom_type_scat_dispersion_real
_atom_type_scat_dispersion_imag
_atom_type_scat_source
C C 0.0033 0.0016 'International Tables Vol C Tables 4.2.6.8 and 6.1.1.4'
H H 0 0 'International Tables Vol C Tables 4.2.6.8 and 6.1.1.4'
O O 0.0106 0.006 'International Tables Vol C Tables 4.2.6.8 and 6.1.1.4'
P P 0.1023 0.0942 'International Tables Vol C Tables 4.2.6.8 and 6.1.1.4'

loop_
_geom_angle_atom_site_label_1
_geom_angle_atom_site_label_2
_geom_angle_atom_site_label_3
_geom_angle
C10 C1 C2 121.9(2)
C10 C1 P1 110.23(16)
C2 C1 P1 127.42(17)
C3 C2 C1 119.3(2)
C3 C2 H2 120.4
C1 C2 H2 120.4
C2 C3 C4 120.7(2)
C2 C3 H3 119.7
C4 C3 H3 119.7
C3 C4 C5 120.8(2)
C3 C4 C9 120.2(2)
C5 C4 C9 119.0(2)
C6 C5 C4 121.2(2)
C6 C5 H5 119.4
C4 C5 H5 119.4
C5 C6 C7 119.9(2)
C5 C6 H6 120.1
C7 C6 H6 120.1
C8 C7 C6 120.8(2)
C8 C7 H7 119.6
C6 C7 H7 119.6
C7 C8 C9 120.6(2)
C7 C8 H8 119.7
C9 C8 H8 119.7
C4 C9 C8 118.1(2)
C4 C9 C10 117.89(19)
C8 C9 C10 123.8(2)
C1 C10 C9 118.9(2)
C1 C10 C11 112.55(19)
C9 C10 C11 128.20(19)
C20 C11 C12 118.5(2)
C20 C11 C10 112.54(19)
C12 C11 C10 128.55(19)
C13 C12 C17 118.1(2)
C13 C12 C11 123.7(2)
C17 C12 C11 117.8(2)
C14 C13 C12 121.0(2)
C14 C13 H13 119.5
C12 C13 H13 119.5
C13 C14 C15 120.6(2)
C13 C14 H14 119.7
C15 C14 H14 119.7
C16 C15 C14 119.9(2)
C16 C15 H15 120.1
C14 C15 H15 120.1
C15 C16 C17 120.9(2)
C15 C16 H16 119.5
C17 C16 H16 119.5
C18 C17 C16 120.6(2)
C18 C17 C12 120.0(2)
C16 C17 C12 119.2(2)
C19 C18 C17 120.8(2)
C19 C18 H18 119.6
C17 C18 H18 119.6
C18 C19 C20 118.9(2)
C18 C19 H19 120.5
C20 C19 H19 120.5
C11 C20 C19 121.8(2)
C11 C20 P1 109.68(17)
C19 C20 P1 127.49(17)
C22 C21 C24 88.4(2)
C22 C21 P1 119.19(17)
C24 C21 P1 118.1(2)
C22 C21 H21 109.8
C24 C21 H21 109.8
P1 C21 H21 109.8
C23 C22 C21 88.8(2)
C23 C22 H22A 113.9
C21 C22 H22A 113.9
C23 C22 H22B 113.9
C21 C22 H22B 113.9
H22A C22 H22B 111.1
C24 C23 C22 90.3(2)
C24 C23 H23A 113.6
C22 C23 H23A 113.6
C24 C23 H23B 113.6
C22 C23 H23B 113.6
H23A C23 H23B 110.9
C23 C24 C21 89.1(2)
C23 C24 H24A 113.8
C21 C24 H24A 113.8
C23 C24 H24B 113.8
C21 C24 H24B 113.8
H24A C24 H24B 111
O1 P1 C21 113.42(11)
O1 P1 C20 120.70(11)
C21 P1 C20 102.95(12)
O1 P1 C1 116.21(11)
C21 P1 C1 109.08(11)
C20 P1 C1 91.92(10)

loop_
_geom_bond_atom_site_label_1
_geom_bond_atom_site_label_2
_geom_bond_distance
C1 C10 1.392(3)
C1 C2 1.403(3)
C1 P1 1.808(2)
C2 C3 1.372(3)
C2 H2 0.95
C3 C4 1.418(3)
C3 H3 0.95
C4 C5 1.419(3)
C4 C9 1.426(3)
C5 C6 1.362(3)
C5 H5 0.95
C6 C7 1.408(3)
C6 H6 0.95
C7 C8 1.369(3)
C7 H7 0.95
C8 C9 1.426(3)
C8 H8 0.95
C9 C10 1.434(3)
C10 C11 1.494(3)
C11 C20 1.394(3)
C11 C12 1.431(3)
C12 C13 1.419(3)
C12 C17 1.429(3)
C13 C14 1.372(3)
C13 H13 0.95
C14 C15 1.412(4)
C14 H14 0.95
C15 C16 1.370(3)
C15 H15 0.95
C16 C17 1.418(3)
C16 H16 0.95
C17 C18 1.416(3)
C18 C19 1.365(4)
C18 H18 0.95
C19 C20 1.412(3)
C19 H19 0.95
C20 P1 1.804(2)
C21 C22 1.556(4)
C21 C24 1.556(4)
C21 P1 1.800(2)
C21 H21 1
C22 C23 1.534(4)
C22 H22A 0.99
C22 H22B 0.99
C23 C24 1.526(5)
C23 H23A 0.99
C23 H23B 0.99
C24 H24A 0.99
C24 H24B 0.99
O1 P1 1.4861(17)
